data_7119183
loop_
_publ_author_name
'Anis Tlili'
'Arnaud Voituriez'
'Angela Marinetti'
'Pierre Thuery'
'Thibault Cantat'

_publ_section_title
;
 Synergistic effects in ambiphilic phosphino-borane catalysts for the
 hydroboration of CO2
;
_journal_name_full Chem.Commun.
_journal_page_first 7553
_journal_volume 52
_journal_year 2016
_chemical_formula_sum 'C16 H21 B Fe O2'
_chemical_formula_weight 311.99
_space_group_IT_number 14
_symmetry_cell_setting monoclinic
_symmetry_space_group_name_Hall '-P 2yn'
_symmetry_space_group_name_H-M 'P 1 21/n 1'
_atom_sites_solution_hydrogens geom
_atom_sites_solution_primary direct
_atom_sites_solution_secondary difmap
_audit_creation_method SHELXL-97
_audit_update_record
;
2014-10-13 deposited with the CCDC.
2016-05-11 downloaded from the CCDC.
;
_cell_angle_alpha 90.00
_cell_angle_beta 104.524(3)
_cell_angle_gamma 90.00
_cell_formula_units_Z 4
_cell_length_a 12.7414(5)
_cell_length_b 7.5452(3)
_cell_length_c 15.8499(7)
_cell_measurement_reflns_used 56555
_cell_measurement_temperature 150(2)
_cell_measurement_theta_max 30.51
_cell_measurement_theta_min 3.01
_cell_volume 1475.06(11)
_computing_cell_refinement 'HKL2000 (Otwinowski & Minor, 1997)'
_computing_data_collection 'COLLECT (Nonius, 1998)'
_computing_data_reduction 'HKL2000 (Otwinowski & Minor, 1997)'
_computing_molecular_graphics 'SHELXTL (Sheldrick, 2008)'
_computing_publication_material 'SHELXTL (Sheldrick, 2008); PLATON (Spek, 2003)'
_computing_structure_refinement 'SHELXL-97 (Sheldrick, 2008)'
_computing_structure_solution 'SHELXS-97 (Sheldrick, 2008)'
_diffrn_ambient_temperature 150(2)
_diffrn_measured_fraction_theta_full 0.998
_diffrn_measured_fraction_theta_max 0.998
_diffrn_measurement_device_type 'Nonius Kappa-CCD area-detector diffractometer'
_diffrn_measurement_method 'two \f and six \w scans with 2\% steps (491 frames)'
_diffrn_radiation_monochromator graphite
_diffrn_radiation_source 'fine-focus sealed tube'
_diffrn_radiation_type MoK\a
_diffrn_radiation_wavelength 0.71073
_diffrn_reflns_av_R_equivalents 0.0315
_diffrn_reflns_av_unetI/netI 0.0372
_diffrn_reflns_limit_h_max 18
_diffrn_reflns_limit_h_min -18
_diffrn_reflns_limit_k_max 10
_diffrn_reflns_limit_k_min -10
_diffrn_reflns_limit_l_max 22
_diffrn_reflns_limit_l_min -22
_diffrn_reflns_number 56555
_diffrn_reflns_theta_full 30.51
_diffrn_reflns_theta_max 30.51
_diffrn_reflns_theta_min 3.01
_diffrn_standards_decay_% 0
_diffrn_standards_interval_time 0
_diffrn_standards_number 0
_exptl_absorpt_coefficient_mu 1.019
_exptl_absorpt_correction_T_max 0.876
_exptl_absorpt_correction_T_min 0.697
_exptl_absorpt_correction_type multi-scan
_exptl_absorpt_process_details 'SCALEPACK (Otwinowski & Minor, 1997)'
_exptl_crystal_colour 'translucent light orange'
_exptl_crystal_density_diffrn 1.405
_exptl_crystal_density_method 'not measured'
_exptl_crystal_description parallelepiped
_exptl_crystal_F_000 656
_exptl_crystal_size_max 0.20
_exptl_crystal_size_mid 0.17
_exptl_crystal_size_min 0.13
_refine_diff_density_max 0.347
_refine_diff_density_min -0.477
_refine_diff_density_rms 0.098
_refine_ls_extinction_method none
_refine_ls_goodness_of_fit_ref 1.073
_refine_ls_hydrogen_treatment constr
_refine_ls_matrix_type full
_refine_ls_number_parameters 185
_refine_ls_number_reflns 4496
_refine_ls_number_restraints 0
_refine_ls_restrained_S_all 1.073
_refine_ls_R_factor_all 0.0432
_refine_ls_R_factor_gt 0.0297
_refine_ls_shift/su_max 0.001
_refine_ls_shift/su_mean 0.000
_refine_ls_structure_factor_coef Fsqd
_refine_ls_weighting_details 'calc w=1/[\s^2^(Fo^2^)+(0.0458P)^2^+0.0655P] where P=(Fo^2^+2Fc^2^)/3'
_refine_ls_weighting_scheme calc
_refine_ls_wR_factor_gt 0.0787
_refine_ls_wR_factor_ref 0.0823
_reflns_number_gt 3693
_reflns_number_total 4496
_reflns_threshold_expression >2sigma(I)
_cod_data_source_file c6cc02809h2.cif
_cod_data_source_block FcBpin(6)
_cod_original_sg_symbol_H-M 'P 21/n'
_cod_database_code 7119183

loop_
_symmetry_equiv_pos_as_xyz
'x, y, z'
'-x+1/2, y+1/2, -z+1/2'
'-x, -y, -z'
'x-1/2, -y-1/2, z-1/2'

loop_
_atom_site_label
_atom_site_type_symbol
_atom_site_fract_x
_atom_site_fract_y
_atom_site_fract_z
_atom_site_U_iso_or_equiv
_atom_site_adp_type
_atom_site_occupancy
_atom_site_symmetry_multiplicity
_atom_site_calc_flag
_atom_site_refinement_flags
_atom_site_disorder_assembly
_atom_site_disorder_group
Fe Fe 0.386384(13) 0.19618(2) 0.144210(11) 0.02346(7) Uani 1 1 d . . .
B1 B 0.23720(11) 0.08734(19) -0.03318(9) 0.0256(3) Uani 1 1 d . . .
O1 O 0.12917(7) 0.05375(12) -0.04328(6) 0.02936(19) Uani 1 1 d . . .
O2 O 0.28786(7) -0.03499(12) -0.07305(6) 0.0301(2) Uani 1 1 d . . .
C1 C 0.10658(10) -0.12328(16) -0.08083(8) 0.0246(2) Uani 1 1 d . . .
C2 C 0.20559(10) -0.15710(17) -0.12136(8) 0.0256(2) Uani 1 1 d . . .
C3 C -0.00313(10) -0.11769(19) -0.14604(9) 0.0330(3) Uani 1 1 d . . .
H3A H -0.0596 -0.0939 -0.1154 0.050 Uiso 1 1 calc R . .
H3B H -0.0173 -0.2320 -0.1761 0.050 Uiso 1 1 calc R . .
H3C H -0.0034 -0.0236 -0.1887 0.050 Uiso 1 1 calc R . .
C4 C 0.10306(11) -0.2477(2) -0.00593(9) 0.0349(3) Uani 1 1 d . . .
H4A H 0.1726 -0.2434 0.0379 0.052 Uiso 1 1 calc R . .
H4B H 0.0894 -0.3690 -0.0281 0.052 Uiso 1 1 calc R . .
H4C H 0.0449 -0.2109 0.0206 0.052 Uiso 1 1 calc R . .
C5 C 0.18347(12) -0.1060(2) -0.21699(9) 0.0351(3) Uani 1 1 d . . .
H5A H 0.1540 0.0146 -0.2250 0.053 Uiso 1 1 calc R . .
H5B H 0.1310 -0.1888 -0.2521 0.053 Uiso 1 1 calc R . .
H5C H 0.2512 -0.1108 -0.2356 0.053 Uiso 1 1 calc R . .
C6 C 0.25251(12) -0.34270(19) -0.10745(9) 0.0343(3) Uani 1 1 d . . .
H6A H 0.3153 -0.3512 -0.1325 0.051 Uiso 1 1 calc R . .
H6B H 0.1974 -0.4287 -0.1360 0.051 Uiso 1 1 calc R . .
H6C H 0.2752 -0.3681 -0.0449 0.051 Uiso 1 1 calc R . .
C7 C 0.29604(10) 0.24595(18) 0.02046(8) 0.0263(2) Uani 1 1 d . . .
C8 C 0.25549(10) 0.34631(16) 0.08238(8) 0.0272(2) Uani 1 1 d . . .
H8 H 0.1842 0.3391 0.0904 0.033 Uiso 1 1 calc R . .
C9 C 0.33937(10) 0.45821(16) 0.12965(8) 0.0283(3) Uani 1 1 d . . .
H9 H 0.3342 0.5378 0.1749 0.034 Uiso 1 1 calc R . .
C10 C 0.43264(11) 0.43014(17) 0.09727(8) 0.0297(3) Uani 1 1 d . . .
H10 H 0.5005 0.4885 0.1168 0.036 Uiso 1 1 calc R . .
C11 C 0.40656(10) 0.29941(16) 0.03057(8) 0.0283(3) Uani 1 1 d . . .
H11 H 0.4543 0.2550 -0.0018 0.034 Uiso 1 1 calc R . .
C12 C 0.40038(11) -0.07310(18) 0.15421(9) 0.0322(3) Uani 1 1 d . . .
H12 H 0.3786 -0.1555 0.1078 0.039 Uiso 1 1 calc R . .
C13 C 0.33472(11) -0.00925(18) 0.20815(9) 0.0346(3) Uani 1 1 d . . .
H13 H 0.2615 -0.0412 0.2041 0.042 Uiso 1 1 calc R . .
C14 C 0.39826(12) 0.11109(19) 0.26919(9) 0.0362(3) Uani 1 1 d . . .
H14 H 0.3748 0.1739 0.3131 0.043 Uiso 1 1 calc R . .
C15 C 0.50263(12) 0.12099(19) 0.25314(9) 0.0357(3) Uani 1 1 d . . .
H15 H 0.5614 0.1912 0.2846 0.043 Uiso 1 1 calc R . .
C16 C 0.50402(11) 0.00738(18) 0.18170(9) 0.0334(3) Uani 1 1 d . . .
H16 H 0.5637 -0.0112 0.1569 0.040 Uiso 1 1 calc R . .

loop_
_atom_site_aniso_label
_atom_site_aniso_U_11
_atom_site_aniso_U_22
_atom_site_aniso_U_33
_atom_site_aniso_U_23
_atom_site_aniso_U_13
_atom_site_aniso_U_12
Fe 0.02369(10) 0.02179(11) 0.02447(11) 0.00126(6) 0.00525(7) -0.00020(6)
B1 0.0274(6) 0.0261(7) 0.0225(6) 0.0025(5) 0.0048(5) 0.0004(5)
O1 0.0249(4) 0.0282(5) 0.0345(5) -0.0083(4) 0.0065(4) -0.0006(4)
O2 0.0259(4) 0.0332(5) 0.0322(5) -0.0075(4) 0.0090(3) -0.0039(4)
C1 0.0257(6) 0.0227(6) 0.0253(6) -0.0020(5) 0.0062(4) -0.0005(5)
C2 0.0257(5) 0.0277(6) 0.0232(6) -0.0025(5) 0.0058(4) -0.0011(5)
C3 0.0268(6) 0.0357(7) 0.0346(7) -0.0041(6) 0.0038(5) -0.0016(5)
C4 0.0357(7) 0.0377(7) 0.0344(7) 0.0069(6) 0.0147(6) 0.0029(6)
C5 0.0386(7) 0.0422(8) 0.0251(6) 0.0019(6) 0.0093(5) -0.0004(6)
C6 0.0370(7) 0.0325(7) 0.0343(7) -0.0026(6) 0.0108(6) 0.0064(6)
C7 0.0278(6) 0.0246(6) 0.0249(6) 0.0025(5) 0.0038(5) -0.0011(5)
C8 0.0270(6) 0.0230(6) 0.0301(6) 0.0011(5) 0.0048(5) 0.0013(5)
C9 0.0333(6) 0.0212(6) 0.0285(6) 0.0003(5) 0.0040(5) 0.0004(5)
C10 0.0294(6) 0.0258(6) 0.0318(6) 0.0046(5) 0.0039(5) -0.0045(5)
C11 0.0294(6) 0.0292(6) 0.0268(6) 0.0038(5) 0.0079(5) -0.0006(5)
C12 0.0395(7) 0.0222(6) 0.0328(7) 0.0035(5) 0.0049(6) 0.0017(5)
C13 0.0339(6) 0.0329(7) 0.0380(7) 0.0114(6) 0.0108(5) -0.0009(6)
C14 0.0473(8) 0.0353(7) 0.0264(6) 0.0056(5) 0.0100(6) 0.0070(6)
C15 0.0367(7) 0.0293(7) 0.0343(7) 0.0037(6) -0.0037(5) -0.0004(6)
C16 0.0303(6) 0.0300(7) 0.0397(7) 0.0074(6) 0.0085(5) 0.0057(5)

loop_
_atom_type_symbol
_atom_type_description
_atom_type_scat_dispersion_real
_atom_type_scat_dispersion_imag
_atom_type_scat_source
C C 0.0033 0.0016 'International Tables Vol C Tables 4.2.6.8 and 6.1.1.4'
H H 0.0000 0.0000 'International Tables Vol C Tables 4.2.6.8 and 6.1.1.4'
B B 0.0013 0.0007 'International Tables Vol C Tables 4.2.6.8 and 6.1.1.4'
O O 0.0106 0.0060 'International Tables Vol C Tables 4.2.6.8 and 6.1.1.4'
Fe Fe 0.3463 0.8444 'International Tables Vol C Tables 4.2.6.8 and 6.1.1.4'

loop_
_geom_angle_atom_site_label_1
_geom_angle_atom_site_label_2
_geom_angle_atom_site_label_3
_geom_angle
_geom_angle_site_symmetry_1
_geom_angle_site_symmetry_3
C11 Fe C12 114.90(5) . .
C11 Fe C7 41.16(5) . .
C12 Fe C7 105.92(5) . .
C11 Fe C16 106.11(5) . .
C12 Fe C16 40.63(5) . .
C7 Fe C16 127.01(5) . .
C11 Fe C13 148.67(6) . .
C12 Fe C13 40.68(5) . .
C7 Fe C13 116.11(5) . .
C16 Fe C13 68.43(5) . .
C11 Fe C8 68.54(5) . .
C12 Fe C8 129.15(5) . .
C7 Fe C8 41.01(5) . .
C16 Fe C8 166.56(5) . .
C13 Fe C8 109.30(5) . .
C11 Fe C14 168.06(6) . .
C12 Fe C14 68.28(6) . .
C7 Fe C14 150.59(6) . .
C16 Fe C14 68.30(6) . .
C13 Fe C14 40.59(6) . .
C8 Fe C14 119.24(5) . .
C11 Fe C15 128.68(6) . .
C12 Fe C15 68.24(6) . .
C7 Fe C15 166.28(6) . .
C16 Fe C15 40.67(6) . .
C13 Fe C15 68.19(6) . .
C8 Fe C15 152.05(6) . .
C14 Fe C15 40.40(6) . .
C11 Fe C10 40.66(5) . .
C12 Fe C10 148.64(5) . .
C7 Fe C10 68.85(5) . .
C16 Fe C10 116.55(5) . .
C13 Fe C10 169.81(6) . .
C8 Fe C10 68.03(5) . .
C14 Fe C10 131.22(6) . .
C15 Fe C10 109.23(5) . .
C11 Fe C9 68.40(5) . .
C12 Fe C9 168.48(5) . .
C7 Fe C9 68.82(5) . .
C16 Fe C9 150.65(5) . .
C13 Fe C9 131.33(5) . .
C8 Fe C9 40.38(5) . .
C14 Fe C9 110.92(6) . .
C15 Fe C9 119.16(6) . .
C10 Fe C9 40.42(5) . .
O1 B1 O2 113.45(11) . .
O1 B1 C7 122.78(11) . .
O2 B1 C7 123.74(11) . .
B1 O1 C1 107.85(9) . .
B1 O2 C2 107.94(9) . .
O1 C1 C3 107.82(10) . .
O1 C1 C4 106.70(10) . .
C3 C1 C4 110.25(11) . .
O1 C1 C2 102.61(9) . .
C3 C1 C2 114.99(10) . .
C4 C1 C2 113.68(10) . .
O2 C2 C6 107.54(10) . .
O2 C2 C5 106.98(10) . .
C6 C2 C5 110.30(11) . .
O2 C2 C1 103.13(9) . .
C6 C2 C1 114.68(10) . .
C5 C2 C1 113.50(10) . .
C1 C3 H3A 109.5 . .
C1 C3 H3B 109.5 . .
H3A C3 H3B 109.5 . .
C1 C3 H3C 109.5 . .
H3A C3 H3C 109.5 . .
H3B C3 H3C 109.5 . .
C1 C4 H4A 109.5 . .
C1 C4 H4B 109.5 . .
H4A C4 H4B 109.5 . .
C1 C4 H4C 109.5 . .
H4A C4 H4C 109.5 . .
H4B C4 H4C 109.5 . .
C2 C5 H5A 109.5 . .
C2 C5 H5B 109.5 . .
H5A C5 H5B 109.5 . .
C2 C5 H5C 109.5 . .
H5A C5 H5C 109.5 . .
H5B C5 H5C 109.5 . .
C2 C6 H6A 109.5 . .
C2 C6 H6B 109.5 . .
H6A C6 H6B 109.5 . .
C2 C6 H6C 109.5 . .
H6A C6 H6C 109.5 . .
H6B C6 H6C 109.5 . .
C11 C7 C8 106.68(11) . .
C11 C7 B1 127.24(11) . .
C8 C7 B1 125.16(11) . .
C11 C7 Fe 69.13(7) . .
C8 C7 Fe 69.72(7) . .
B1 C7 Fe 117.60(9) . .
C9 C8 C7 108.81(11) . .
C9 C8 Fe 70.24(7) . .
C7 C8 Fe 69.27(7) . .
C9 C8 H8 125.6 . .
C7 C8 H8 125.6 . .
Fe C8 H8 126.5 . .
C8 C9 C10 107.90(11) . .
C8 C9 Fe 69.38(7) . .
C10 C9 Fe 69.65(7) . .
C8 C9 H9 126.0 . .
C10 C9 H9 126.0 . .
Fe C9 H9 126.5 . .
C11 C10 C9 108.09(11) . .
C11 C10 Fe 68.86(7) . .
C9 C10 Fe 69.92(7) . .
C11 C10 H10 126.0 . .
C9 C10 H10 126.0 . .
Fe C10 H10 126.8 . .
C10 C11 C7 108.52(11) . .
C10 C11 Fe 70.48(7) . .
C7 C11 Fe 69.71(7) . .
C10 C11 H11 125.7 . .
C7 C11 H11 125.7 . .
Fe C11 H11 125.7 . .
C16 C12 C13 108.24(12) . .
C16 C12 Fe 69.79(8) . .
C13 C12 Fe 69.91(8) . .
C16 C12 H12 125.9 . .
C13 C12 H12 125.9 . .
Fe C12 H12 126.0 . .
C12 C13 C14 107.75(12) . .
C12 C13 Fe 69.41(7) . .
C14 C13 Fe 69.81(8) . .
C12 C13 H13 126.1 . .
C14 C13 H13 126.1 . .
Fe C13 H13 126.2 . .
C15 C14 C13 108.13(12) . .
C15 C14 Fe 69.84(8) . .
C13 C14 Fe 69.60(8) . .
C15 C14 H14 125.9 . .
C13 C14 H14 125.9 . .
Fe C14 H14 126.2 . .
C14 C15 C16 108.09(12) . .
C14 C15 Fe 69.76(8) . .
C16 C15 Fe 69.38(8) . .
C14 C15 H15 126.0 . .
C16 C15 H15 126.0 . .
Fe C15 H15 126.5 . .
C12 C16 C15 107.79(12) . .
C12 C16 Fe 69.58(7) . .
C15 C16 Fe 69.96(8) . .
C12 C16 H16 126.1 . .
C15 C16 H16 126.1 . .
Fe C16 H16 125.9 . .

loop_
_geom_bond_atom_site_label_1
_geom_bond_atom_site_label_2
_geom_bond_distance
_geom_bond_site_symmetry_2
Fe C11 2.0370(12) .
Fe C12 2.0423(13) .
Fe C7 2.0447(12) .
Fe C16 2.0450(13) .
Fe C13 2.0489(13) .
Fe C8 2.0507(12) .
Fe C14 2.0516(13) .
Fe C15 2.0527(14) .
Fe C10 2.0584(12) .
Fe C9 2.0620(12) .
B1 O1 1.3689(16) .
B1 O2 1.3684(17) .
B1 C7 1.5483(19) .
O1 C1 1.4612(15) .
O2 C2 1.4600(15) .
C1 C3 1.5164(17) .
C1 C4 1.5229(18) .
C1 C2 1.5734(16) .
C2 C6 1.5169(17) .
C2 C5 1.5203(17) .
C3 H3A 0.9800 .
C3 H3B 0.9800 .
C3 H3C 0.9800 .
C4 H4A 0.9800 .
C4 H4B 0.9800 .
C4 H4C 0.9800 .
C5 H5A 0.9800 .
C5 H5B 0.9800 .
C5 H5C 0.9800 .
C6 H6A 0.9800 .
C6 H6B 0.9800 .
C6 H6C 0.9800 .
C7 C11 1.4347(17) .
C7 C8 1.4345(18) .
C8 C9 1.4194(18) .
C8 H8 0.9500 .
C9 C10 1.4236(18) .
C9 H9 0.9500 .
C10 C11 1.4229(18) .
C10 H10 0.9500 .
C11 H11 0.9500 .
C12 C16 1.4190(19) .
C12 C13 1.4219(19) .
C12 H12 0.9500 .
C13 C14 1.422(2) .
C13 H13 0.9500 .
C14 C15 1.417(2) .
C14 H14 0.9500 .
C15 C16 1.424(2) .
C15 H15 0.9500 .
C16 H16 0.9500 .
